data_2008379
loop_
_publ_author_name
'Escudero, Encarnacion'
'Subirana, Jos\'e A.'
'Solans, Xavier'

_publ_section_title
;
 Amino-11-undecanoic acid cyclic dimer hydrochloride
;
_journal_issue 4
_journal_name_full 'Acta Crystallographica Section C'
_journal_page_first 644
_journal_page_last 646
_journal_paper_doi 10.1107/S0108270198015480
_journal_volume 55
_journal_year 1999
_chemical_formula_moiety 'C22 H43 N2 O2 . Cl'
_chemical_formula_sum 'C22 H43 Cl N2 O2'
_chemical_formula_weight 403.03
_chemical_name_systematic
;
 1,13-Diaza-2,14-cyclotetraeicosanedione
;
_space_group_IT_number 43
_symmetry_cell_setting orthorhombic
_symmetry_space_group_name_Hall 'F -2d 2'
_symmetry_space_group_name_H-M 'F 2 d d'
_audit_creation_method SHELXL-97
_cell_angle_alpha 90.00
_cell_angle_beta 90.00
_cell_angle_gamma 90.00
_cell_formula_units_Z 16
_cell_length_a 14.627(3)
_cell_length_b 15.834(4)
_cell_length_c 43.135(13)
_cell_measurement_reflns_used 25
_cell_measurement_temperature 203.0(10)
_cell_measurement_theta_max 14
_cell_measurement_theta_min 8
_cell_volume 9990(4)
_computing_cell_refinement 'CAD4 Software (Kretschmar, 1996)'
_computing_data_collection 'CAD4 Software (Kretschmar, 1996)'
_computing_data_reduction 'CFEO (Solans, 1978)'
_computing_molecular_graphics 'ORTEP (Brueggermann & Schmid, 1990)'
_computing_publication_material 'PLATON (Spek, 1990)'
_computing_structure_refinement 'SHELXL97 (Sheldrick, 1997)'
_computing_structure_solution 'SHELXS97 (Sheldrick, 1990)'
_diffrn_ambient_temperature 203.0(10)
_diffrn_measured_fraction_theta_full 0.255
_diffrn_measured_fraction_theta_max 0.255
_diffrn_measurement_device_type 'Enraf-Nonius CAD4'
_diffrn_measurement_method \w--2\q
_diffrn_radiation_monochromator graphite
_diffrn_radiation_source 'fine-focus sealed tube'
_diffrn_radiation_type MoK\a
_diffrn_radiation_wavelength 0.71069
_diffrn_reflns_av_R_equivalents 0.0371
_diffrn_reflns_av_sigmaI/netI 0.1928
_diffrn_reflns_limit_h_max 16
_diffrn_reflns_limit_h_min -17
_diffrn_reflns_limit_k_max 18
_diffrn_reflns_limit_k_min 0
_diffrn_reflns_limit_l_max 51
_diffrn_reflns_limit_l_min 0
_diffrn_reflns_number 6736
_diffrn_reflns_theta_full 25.01
_diffrn_reflns_theta_max 25.01
_diffrn_reflns_theta_min 2.37
_diffrn_standards_decay_% 0
_diffrn_standards_interval_time '120 min'
_diffrn_standards_number 3
_exptl_absorpt_coefficient_mu 0.170
_exptl_absorpt_correction_type none
_exptl_crystal_colour colourless
_exptl_crystal_density_diffrn 1.072
_exptl_crystal_density_method 'not measured'
_exptl_crystal_description prism
_exptl_crystal_F_000 3552
_exptl_crystal_size_max 0.3
_exptl_crystal_size_mid 0.2
_exptl_crystal_size_min 0.2
_refine_diff_density_max 0.368
_refine_diff_density_min -0.222
_refine_ls_abs_structure_details 'Flack  (1983)'
_refine_ls_abs_structure_Flack 0.11(18)
_refine_ls_extinction_method none
_refine_ls_goodness_of_fit_ref 0.847
_refine_ls_hydrogen_treatment constr
_refine_ls_matrix_type full
_refine_ls_number_parameters 247
_refine_ls_number_reflns 3942
_refine_ls_number_restraints 42
_refine_ls_restrained_S_all 0.848
_refine_ls_R_factor_all 0.2026
_refine_ls_R_factor_gt 0.0494
_refine_ls_shift/su_max 0.004
_refine_ls_shift/su_mean 0.001
_refine_ls_structure_factor_coef Fsqd
_refine_ls_weighting_details 'w = 1/[\s^2^(Fo^2^)+(0.0904P)^2^] where P=(Fo^2^+2Fc^2^)/3'
_refine_ls_weighting_scheme calc
_refine_ls_wR_factor_ref 0.1966
_reflns_number_gt 1669
_reflns_number_total 3942
_reflns_threshold_expression I>2\s(I)
_cod_data_source_file ln1071.cif
_cod_data_source_block subc3
_cod_depositor_comments
;
The following automatic conversions were performed:

'_refine_ls_weighting_scheme' value 'calc w =
1/[\s^2^(Fo^2^)+(0.0904P)^2^] where P=(Fo^2^+2Fc^2^)/3' was changed
to 'calc'. New tag '_refine_ls_weighting_details' was created. The
value of the new tag was set to 'w = 1/[\s^2^(Fo^2^)+(0.0904P)^2^]
where P=(Fo^2^+2Fc^2^)/3'.

Automatic conversion script
Id: cif_fix_values 3143 2015-03-26 13:38:13Z robertas 
;
_cod_original_sg_symbol_H-M F2dd
_cod_database_code 2008379
_cod_database_fobs_code 2008379

loop_
_symmetry_equiv_pos_as_xyz
'x, y, z'
'x, -y, -z'
'x+1/4, -y+1/4, z+1/4'
'x+1/4, y+1/4, -z+1/4'
'x, y+1/2, z+1/2'
'x, -y+1/2, -z+1/2'
'x+1/4, -y+3/4, z+3/4'
'x+1/4, y+3/4, -z+3/4'
'x+1/2, y, z+1/2'
'x+1/2, -y, -z+1/2'
'x+3/4, -y+1/4, z+3/4'
'x+3/4, y+1/4, -z+3/4'
'x+1/2, y+1/2, z'
'x+1/2, -y+1/2, -z'
'x+3/4, -y+3/4, z+1/4'
'x+3/4, y+3/4, -z+1/4'

loop_
_atom_site_label
_atom_site_fract_x
_atom_site_fract_y
_atom_site_fract_z
_atom_site_U_iso_or_equiv
_atom_site_adp_type
_atom_site_calc_flag
_atom_site_refinement_flags
_atom_site_occupancy
_atom_site_disorder_assembly
_atom_site_disorder_group
_atom_site_type_symbol
Cl 0.36036(17) 0.20371(12) -0.11348(4) 0.0499(6) Uani d . 1 . . Cl
O1 0.5857(3) -0.0453(3) 0.02322(9) 0.0342(12) Uani d . 1 . . O
O2 1.3808(3) 0.0139(3) 0.02742(10) 0.0408(13) Uani d . 1 . . O
N1 0.6030(4) -0.0483(4) 0.07323(12) 0.0386(14) Uani d . 1 . . N
H1N 0.6111 -0.0197 0.0900 0.205(10) Uiso calc R 1 . . H
N2 1.3740(4) -0.0413(3) 0.07485(11) 0.0294(13) Uani d . 1 . . N
H2N 1.3727 -0.0856 0.0863 0.205(10) Uiso calc R 1 . . H
C1 0.5967(4) -0.0098(4) 0.04930(14) 0.0258(15) Uani d . 1 . . C
C2 0.6110(6) 0.0879(4) 0.04745(18) 0.051(2) Uani d . 1 . . C
H2 0.5679 0.1121 0.0328 0.205(10) Uiso calc R 1 . . H
H2A 0.5999 0.1130 0.0676 0.205(10) Uiso calc R 1 . . H
C3 0.7098(4) 0.1074(5) 0.03694(17) 0.039(2) Uani d . 1 . . C
H3 0.7246 0.0723 0.0192 0.205(10) Uiso calc R 1 . . H
H3A 0.7131 0.1659 0.0303 0.205(10) Uiso calc R 1 . . H
C4 0.7806(5) 0.0926(5) 0.06210(16) 0.042(2) Uani d . 1 . . C
H4 0.7729 0.0363 0.0706 0.205(10) Uiso calc R 1 . . H
H4A 0.7713 0.1329 0.0787 0.205(10) Uiso calc R 1 . . H
C5 0.8789(5) 0.1022(4) 0.04913(16) 0.0368(19) Uani d . 1 . . C
H5 0.8886 0.0607 0.0329 0.205(10) Uiso calc R 1 . . H
H5A 0.8857 0.1579 0.0400 0.205(10) Uiso calc R 1 . . H
C6 0.9503(4) 0.0903(5) 0.07427(17) 0.044(2) Uani d . 1 . . C
H6 0.9416 0.0356 0.0839 0.205(10) Uiso calc R 1 . . H
H6A 0.9419 0.1332 0.0901 0.205(10) Uiso calc R 1 . . H
C7 1.0490(5) 0.0959(5) 0.06156(16) 0.046(2) Uani d . 1 . . C
H7 1.0590 0.0518 0.0463 0.205(10) Uiso calc R 1 . . H
H7A 1.0583 0.1501 0.0515 0.205(10) Uiso calc R 1 . . H
C8 1.1164(5) 0.0857(4) 0.08824(16) 0.043(2) Uani d . 1 . . C
H8 1.1025 0.0343 0.0995 0.205(10) Uiso calc R 1 . . H
H8A 1.1100 0.1329 0.1024 0.205(10) Uiso calc R 1 . . H
C9 1.2163(4) 0.0819(5) 0.07612(16) 0.038(2) Uani d . 1 . . C
H9 1.2322 0.1350 0.0663 0.205(10) Uiso calc R 1 . . H
H9A 1.2221 0.0372 0.0609 0.205(10) Uiso calc R 1 . . H
C10 1.2819(5) 0.0647(5) 0.10402(16) 0.043(2) Uani d . 1 . . C
H10 1.2877 0.1146 0.1169 0.205(10) Uiso calc R 1 . . H
H10A 1.2593 0.0185 0.1166 0.205(10) Uiso calc R 1 . . H
C11 1.3740(6) 0.0417(6) 0.0892(2) 0.076(3) Uani d . 1 . . C
H11 1.3891 0.0837 0.0736 0.205(10) Uiso calc R 1 . . H
H11A 1.4212 0.0435 0.1050 0.205(10) Uiso calc R 1 . . H
C12 1.3756(4) -0.0489(4) 0.04623(13) 0.0235(15) Uani d . 1 . . C
C13 1.3657(5) -0.1387(4) 0.03214(15) 0.0390(19) Uani d . 1 . . C
H13 1.3745 -0.1808 0.0482 0.205(10) Uiso calc R 1 . . H
H13A 1.4119 -0.1473 0.0163 0.205(10) Uiso calc R 1 . . H
C14 1.2683(4) -0.1485(4) 0.01758(14) 0.0304(17) Uani d . 1 . . C
H14 1.2544 -0.0995 0.0049 0.205(10) Uiso calc R 1 . . H
H14A 1.2668 -0.1980 0.0044 0.205(10) Uiso calc R 1 . . H
C15 1.1955(4) -0.1575(5) 0.04382(16) 0.0373(19) Uani d . 1 . . C
H15 1.2087 -0.2072 0.0562 0.205(10) Uiso calc R 1 . . H
H15A 1.1980 -0.1085 0.0573 0.205(10) Uiso calc R 1 . . H
C16 1.0983(5) -0.1653(5) 0.02937(17) 0.0444(19) Uani d . 1 . . C
H16 1.0846 -0.1156 0.0170 0.205(10) Uiso calc R 1 . . H
H16A 1.0952 -0.2145 0.0160 0.205(10) Uiso calc R 1 . . H
C17 1.0283(5) -0.1737(5) 0.05627(16) 0.037(2) Uani d . 1 . . C
H17 1.0352 -0.1263 0.0703 0.205(10) Uiso calc R 1 . . H
H17A 1.0405 -0.2251 0.0678 0.205(10) Uiso calc R 1 . . H
C18 0.9287(5) -0.1757(5) 0.04375(18) 0.050(2) Uani d . 1 . . C
H18 0.9178 -0.1254 0.0315 0.205(10) Uiso calc R 1 . . H
H18A 0.9215 -0.2243 0.0303 0.205(10) Uiso calc R 1 . . H
C19 0.8582(5) -0.1803(4) 0.06956(15) 0.042(2) Uani d . 1 . . C
H19 0.8731 -0.1388 0.0853 0.205(10) Uiso calc R 1 . . H
H19A 0.8605 -0.2357 0.0791 0.205(10) Uiso calc R 1 . . H
C20 0.7615(4) -0.1639(5) 0.05774(15) 0.0334(19) Uani d . 1 . . C
H20 0.7580 -0.1075 0.0490 0.205(10) Uiso calc R 1 . . H
H20A 0.7469 -0.2040 0.0415 0.205(10) Uiso calc R 1 . . H
C21 0.6928(4) -0.1724(5) 0.08385(16) 0.039(2) Uani d . 1 . . C
H21 0.7155 -0.1419 0.1018 0.205(10) Uiso calc R 1 . . H
H21A 0.6881 -0.2315 0.0895 0.205(10) Uiso calc R 1 . . H
C22 0.5977(5) -0.1395(4) 0.07590(16) 0.0359(18) Uani d . 1 . . C
H22 0.5770 -0.1638 0.0565 0.205(10) Uiso calc R 1 . . H
H22A 0.5548 -0.1550 0.0920 0.205(10) Uiso calc R 1 . . H
H2O 1.375(7) 0.0000 0.0000 0.205(10) Uiso d SR 1 . . H
H1O 0.586(7) 0.0000 0.0000 0.205(10) Uiso d SR 1 . . H

loop_
_atom_site_aniso_label
_atom_site_aniso_U_11
_atom_site_aniso_U_22
_atom_site_aniso_U_33
_atom_site_aniso_U_12
_atom_site_aniso_U_13
_atom_site_aniso_U_23
Cl 0.0593(13) 0.0530(12) 0.0375(9) 0.0028(13) -0.0050(10) 0.0110(11)
O1 0.035(3) 0.040(3) 0.028(2) 0.004(2) -0.001(2) -0.004(2)
O2 0.038(3) 0.032(3) 0.053(3) 0.001(2) 0.002(2) 0.016(2)
N1 0.038(4) 0.046(4) 0.031(3) 0.003(3) 0.002(3) 0.003(3)
N2 0.019(3) 0.035(3) 0.034(3) -0.002(3) -0.003(3) 0.001(3)
C1 0.013(4) 0.045(4) 0.019(3) 0.003(3) 0.001(3) -0.011(3)
C2 0.056(6) 0.036(4) 0.060(5) -0.011(5) -0.005(5) 0.000(4)
C3 0.038(5) 0.031(4) 0.049(5) 0.004(4) 0.004(4) -0.001(4)
C4 0.034(5) 0.049(5) 0.043(5) -0.002(4) -0.004(4) 0.002(4)
C5 0.042(5) 0.031(4) 0.037(4) -0.005(4) -0.005(4) 0.006(3)
C6 0.032(5) 0.056(5) 0.043(5) -0.012(4) 0.000(4) -0.002(4)
C7 0.045(6) 0.054(6) 0.038(5) -0.001(4) 0.003(4) 0.009(4)
C8 0.043(5) 0.032(4) 0.054(5) -0.003(4) -0.005(4) 0.002(3)
C9 0.034(5) 0.038(5) 0.040(5) -0.003(4) 0.001(4) 0.004(4)
C10 0.038(5) 0.056(5) 0.036(4) 0.006(4) 0.000(4) -0.008(4)
C11 0.053(7) 0.072(6) 0.104(7) -0.010(6) -0.019(6) -0.001(6)
C12 0.011(4) 0.033(4) 0.027(3) 0.006(3) -0.002(3) 0.001(3)
C13 0.031(5) 0.040(4) 0.047(4) 0.004(4) 0.004(4) 0.005(3)
C14 0.025(4) 0.041(4) 0.026(4) -0.002(4) 0.003(3) 0.002(3)
C15 0.027(5) 0.046(5) 0.039(4) -0.003(4) -0.005(4) -0.001(4)
C16 0.019(4) 0.053(5) 0.061(5) -0.002(4) 0.009(4) -0.002(4)
C17 0.029(5) 0.045(5) 0.037(4) -0.003(4) 0.007(4) -0.001(3)
C18 0.041(5) 0.054(6) 0.053(5) -0.002(4) 0.013(4) -0.002(4)
C19 0.031(5) 0.060(5) 0.035(4) 0.008(5) 0.002(4) -0.006(3)
C20 0.025(5) 0.045(5) 0.030(4) 0.003(4) 0.002(3) -0.005(4)
C21 0.030(5) 0.045(5) 0.040(5) 0.001(4) 0.006(4) 0.002(4)
C22 0.023(5) 0.035(4) 0.050(5) 0.002(4) 0.001(4) -0.006(3)

loop_
_atom_type_symbol
_atom_type_description
_atom_type_scat_dispersion_real
_atom_type_scat_dispersion_imag
_atom_type_scat_source
C C 0.0033 0.0016 'International Tables Vol C Tables 4.2.6.8 and 6.1.1.4'
H H 0.0000 0.0000 'International Tables Vol C Tables 4.2.6.8 and 6.1.1.4'
N N 0.0061 0.0033 'International Tables Vol C Tables 4.2.6.8 and 6.1.1.4'
O O 0.0106 0.0060 'International Tables Vol C Tables 4.2.6.8 and 6.1.1.4'
Cl Cl 0.1484 0.1585 'International Tables Vol C Tables 4.2.6.8 and 6.1.1.4'

loop_
_geom_angle_atom_site_label_1
_geom_angle_atom_site_label_2
_geom_angle_atom_site_label_3
_geom_angle
_geom_angle_publ_flag
C1 O1 H1O 117.6 ?
C12 O2 H2O 118.3 ?
C1 N1 C22 124.7(6) yes
C1 N1 H1N 117.7 ?
C22 N1 H1N 117.7 ?
C12 N2 C11 120.8(6) yes
C12 N2 H2N 119.6 ?
C11 N2 H2N 119.6 ?
N1 C1 O1 123.2(6) yes
N1 C1 C2 122.4(6) yes
O1 C1 C2 114.2(6) yes
C3 C2 C1 109.7(6) ?
C3 C2 H2 109.7 ?
C1 C2 H2 109.7 ?
C3 C2 H2A 109.7 ?
C1 C2 H2A 109.7 ?
H2 C2 H2A 108.2 ?
C4 C3 C2 113.4(6) ?
C4 C3 H3 108.9 ?
C2 C3 H3 108.9 ?
C4 C3 H3A 108.9 ?
C2 C3 H3A 108.9 ?
H3 C3 H3A 107.7 ?
C3 C4 C5 111.0(6) ?
C3 C4 H4 109.4 ?
C5 C4 H4 109.4 ?
C3 C4 H4A 109.4 ?
C5 C4 H4A 109.4 ?
H4 C4 H4A 108.0 ?
C6 C5 C4 111.6(5) ?
C6 C5 H5 109.3 ?
C4 C5 H5 109.3 ?
C6 C5 H5A 109.3 ?
C4 C5 H5A 109.3 ?
H5 C5 H5A 108.0 ?
C5 C6 C7 112.5(6) ?
C5 C6 H6 109.1 ?
C7 C6 H6 109.1 ?
C5 C6 H6A 109.1 ?
C7 C6 H6A 109.1 ?
H6 C6 H6A 107.8 ?
C8 C7 C6 109.3(6) ?
C8 C7 H7 109.8 ?
C6 C7 H7 109.8 ?
C8 C7 H7A 109.8 ?
C6 C7 H7A 109.8 ?
H7 C7 H7A 108.3 ?
C7 C8 C9 111.0(6) ?
C7 C8 H8 109.4 ?
C9 C8 H8 109.4 ?
C7 C8 H8A 109.4 ?
C9 C8 H8A 109.4 ?
H8 C8 H8A 108.0 ?
C8 C9 C10 109.0(6) ?
C8 C9 H9 109.9 ?
C10 C9 H9 109.9 ?
C8 C9 H9A 109.9 ?
C10 C9 H9A 109.9 ?
H9 C9 H9A 108.3 ?
C11 C10 C9 105.1(6) ?
C11 C10 H10 110.7 ?
C9 C10 H10 110.7 ?
C11 C10 H10A 110.7 ?
C9 C10 H10A 110.7 ?
H10 C10 H10A 108.8 ?
N2 C11 C10 113.0(7) yes
N2 C11 H11 109.0 ?
C10 C11 H11 109.0 ?
N2 C11 H11A 109.0 ?
C10 C11 H11A 109.0 ?
H11 C11 H11A 107.8 ?
N2 C12 O2 123.6(6) yes
N2 C12 C13 118.5(6) yes
O2 C12 C13 117.8(5) yes
C12 C13 C14 109.5(5) ?
C12 C13 H13 109.8 ?
C14 C13 H13 109.8 ?
C12 C13 H13A 109.8 ?
C14 C13 H13A 109.8 ?
H13 C13 H13A 108.2 ?
C15 C14 C13 109.8(5) ?
C15 C14 H14 109.7 ?
C13 C14 H14 109.7 ?
C15 C14 H14A 109.7 ?
C13 C14 H14A 109.7 ?
H14 C14 H14A 108.2 ?
C16 C15 C14 109.9(5) ?
C16 C15 H15 109.7 ?
C14 C15 H15 109.7 ?
C16 C15 H15A 109.7 ?
C14 C15 H15A 109.7 ?
H15 C15 H15A 108.2 ?
C17 C16 C15 108.1(6) ?
C17 C16 H16 110.1 ?
C15 C16 H16 110.1 ?
C17 C16 H16A 110.1 ?
C15 C16 H16A 110.1 ?
H16 C16 H16A 108.4 ?
C16 C17 C18 111.1(6) ?
C16 C17 H17 109.4 ?
C18 C17 H17 109.4 ?
C16 C17 H17A 109.4 ?
C18 C17 H17A 109.4 ?
H17 C17 H17A 108.0 ?
C19 C18 C17 112.5(6) ?
C19 C18 H18 109.1 ?
C17 C18 H18 109.1 ?
C19 C18 H18A 109.1 ?
C17 C18 H18A 109.1 ?
H18 C18 H18A 107.8 ?
C18 C19 C20 112.1(6) ?
C18 C19 H19 109.2 ?
C20 C19 H19 109.2 ?
C18 C19 H19A 109.2 ?
C20 C19 H19A 109.2 ?
H19 C19 H19A 107.9 ?
C21 C20 C19 110.6(6) ?
C21 C20 H20 109.5 ?
C19 C20 H20 109.5 ?
C21 C20 H20A 109.5 ?
C19 C20 H20A 109.5 ?
H20 C20 H20A 108.1 ?
C20 C21 C22 114.1(6) ?
C20 C21 H21 108.7 ?
C22 C21 H21 108.7 ?
C20 C21 H21A 108.7 ?
C22 C21 H21A 108.7 ?
H21 C21 H21A 107.6 ?
N1 C22 C21 108.0(6) yes
N1 C22 H22 110.1 ?
C21 C22 H22 110.1 ?
N1 C22 H22A 110.1 ?
C21 C22 H22A 110.1 ?
H22 C22 H22A 108.4 ?

loop_
_geom_bond_atom_site_label_1
_geom_bond_atom_site_label_2
_geom_bond_site_symmetry_2
_geom_bond_distance
_geom_bond_publ_flag
O1 C1 . 1.268(6) yes
O1 H1O . 1.2309 ?
O2 C12 . 1.285(7) yes
O2 H2O . 1.2050 ?
N1 C1 . 1.202(7) yes
N1 C22 . 1.450(8) yes
N1 H1N . 0.8600 ?
N2 C12 . 1.241(6) yes
N2 C11 . 1.453(9) yes
N2 H2N . 0.8600 ?
C1 C2 . 1.563(8) ?
C2 C3 . 1.547(9) ?
C2 H2 . 0.9700 ?
C2 H2A . 0.9700 ?
C3 C4 . 1.518(8) ?
C3 H3 . 0.9700 ?
C3 H3A . 0.9700 ?
C4 C5 . 1.551(9) ?
C4 H4 . 0.9700 ?
C4 H4A . 0.9700 ?
C5 C6 . 1.518(8) ?
C5 H5 . 0.9700 ?
C5 H5A . 0.9700 ?
C6 C7 . 1.546(8) ?
C6 H6 . 0.9700 ?
C6 H6A . 0.9700 ?
C7 C8 . 1.524(8) ?
C7 H7 . 0.9700 ?
C7 H7A . 0.9700 ?
C8 C9 . 1.553(8) ?
C8 H8 . 0.9700 ?
C8 H8A . 0.9700 ?
C9 C10 . 1.563(8) ?
C9 H9 . 0.9700 ?
C9 H9A . 0.9700 ?
C10 C11 . 1.536(9) ?
C10 H10 . 0.9700 ?
C10 H10A . 0.9700 ?
C11 H11 . 0.9700 ?
C11 H11A . 0.9700 ?
C12 C13 . 1.552(8) ?
C13 C14 . 1.565(8) ?
C13 H13 . 0.9700 ?
C13 H13A . 0.9700 ?
C14 C15 . 1.560(8) ?
C14 H14 . 0.9700 ?
C14 H14A . 0.9700 ?
C15 C16 . 1.557(8) ?
C15 H15 . 0.9700 ?
C15 H15A . 0.9700 ?
C16 C17 . 1.553(8) ?
C16 H16 . 0.9700 ?
C16 H16A . 0.9700 ?
C17 C18 . 1.553(9) ?
C17 H17 . 0.9700 ?
C17 H17A . 0.9700 ?
C18 C19 . 1.520(8) ?
C18 H18 . 0.9700 ?
C18 H18A . 0.9700 ?
C19 C20 . 1.525(8) ?
C19 H19 . 0.9700 ?
C19 H19A . 0.9700 ?
C20 C21 . 1.515(8) ?
C20 H20 . 0.9700 ?
C20 H20A . 0.9700 ?
C21 C22 . 1.524(8) ?
C21 H21 . 0.9700 ?
C21 H21A . 0.9700 ?
C22 H22 . 0.9700 ?
C22 H22A . 0.9700 ?

loop_
_geom_hbond_atom_site_label_D
_geom_hbond_atom_site_label_H
_geom_hbond_atom_site_label_A
_geom_hbond_site_symmetry_A
_geom_hbond_distance_DH
_geom_hbond_distance_HA
_geom_hbond_distance_DA
_geom_hbond_angle_DHA
_geom_hbond_publ_flag
N1 H1N Cl 3_555 0.862 2.262 3.116(6) 170.7 yes
N2 H2N Cl 2_655 0.858 2.215 3.071(5) 175.4 yes
O2 H2O O2 2_555 1.206(4) 1.206(4) 2.406(6) 171.9(3) yes
O1 H1O O1 2_555 1.232(4) 1.232(4) 2.464(6) 180.0(6) yes

loop_
_geom_torsion_atom_site_label_1
_geom_torsion_atom_site_label_2
_geom_torsion_atom_site_label_3
_geom_torsion_atom_site_label_4
_geom_torsion
_geom_torsion_publ_flag
C22 N1 C1 O1 -0.9(11) yes
C22 N1 C1 C2 -174.8(7) ?
N1 C1 C2 C3 97.3(8) yes
O1 C1 C2 C3 -77.1(8) yes
C1 C2 C3 C4 -74.4(8) yes
C2 C3 C4 C5 172.8(6) ?
C3 C4 C5 C6 178.2(7) ?
C4 C5 C6 C7 177.6(6) ?
C5 C6 C7 C8 178.5(6) ?
C6 C7 C8 C9 174.3(6) ?
C7 C8 C9 C10 -175.8(6) ?
C8 C9 C10 C11 167.3(6) ?
C12 N2 C11 C10 108.8(8) yes
C9 C10 C11 N2 -72.2(8) yes
C11 N2 C12 O2 2.6(10) yes
C11 N2 C12 C13 -174.0(6) ?
N2 C12 C13 C14 106.3(7) yes
O2 C12 C13 C14 -70.5(7) yes
C12 C13 C14 C15 -73.6(7) yes
C13 C14 C15 C16 178.8(6) ?
C14 C15 C16 C17 -179.8(6) ?
C15 C16 C17 C18 176.2(7) ?
C16 C17 C18 C19 -177.7(6) ?
C17 C18 C19 C20 168.1(6) ?
C18 C19 C20 C21 177.8(6) ?
C19 C20 C21 C22 167.9(6) ?
C1 N1 C22 C21 109.4(8) yes
C20 C21 C22 N1 -69.2(7) yes
